data_7012473
loop_
_publ_author_name
'Birte Ahrens'
'Jacqueline M. Cole'
'Jonathan P. Hickey'
'James N. Martin'
'Martin J. Mays'
'Paul R. Raithby'
'Simon J. Teat'
'Anthony D. Woods'

_publ_section_title
;
 Reaction of metallophosphanide anions with MLnX (X = halide) species
 as a simple route to heterometallic transition metal complexes
;
_journal_issue 7
_journal_name_full 'Dalton Trans.'
_journal_page_first 1389
_journal_page_last 1395
_journal_paper_doi 10.1039/b211243d
_journal_year 2003
_chemical_formula_sum 'C35 H28 Cl2 Co Fe Mo O10 P'
_chemical_formula_weight 921.16
_chemical_name_systematic
; 
? 
;
_space_group_IT_number 2
_symmetry_cell_setting triclinic
_symmetry_space_group_name_Hall '-P 1'
_symmetry_space_group_name_H-M 'P -1'
_atom_sites_solution_hydrogens geom
_atom_sites_solution_primary direct
_atom_sites_solution_secondary difmap
_audit_creation_method SHELXL
_cell_angle_alpha 81.443(2)
_cell_angle_beta 80.052(2)
_cell_angle_gamma 66.061(2)
_cell_formula_units_Z 2
_cell_length_a 10.3658(4)
_cell_length_b 10.7100(4)
_cell_length_c 18.1348(6)
_cell_measurement_temperature 180(2)
_cell_volume 1805.49(12)
_computing_cell_refinement 'HKL Scalepack (Otwinowski & Minor 1997)'
_computing_data_collection
; 
"Collect" data collection software, Nonius' B.V., 1998. 
;
_computing_data_reduction 'HKL Denzo and Scalepack (Otwinowski & Minor 1997)'
_computing_molecular_graphics 'SHELXTL-PLUS (Sheldrick, 1995)'
_computing_publication_material 'SHELXL-97 (Sheldrick, 1997)'
_computing_structure_refinement 'SHELXL-93 (Sheldrick, 1993)'
_computing_structure_solution 'SHELXS (Sheldrick, 1990)'
_diffrn_ambient_temperature 180(2)
_diffrn_measurement_device 'Nonius KappaCCD'
_diffrn_measurement_method CCD
_diffrn_radiation_monochromator graphite
_diffrn_radiation_source 'fine-focus sealed tube'
_diffrn_radiation_type MoK\a
_diffrn_radiation_wavelength 0.71069
_diffrn_reflns_av_R_equivalents 0.0704
_diffrn_reflns_av_sigmaI/netI 0.0910
_diffrn_reflns_limit_h_max 13
_diffrn_reflns_limit_h_min 0
_diffrn_reflns_limit_k_max 13
_diffrn_reflns_limit_k_min -12
_diffrn_reflns_limit_l_max 23
_diffrn_reflns_limit_l_min -22
_diffrn_reflns_number 20615
_diffrn_reflns_theta_max 27.52
_diffrn_reflns_theta_min 1.14
_diffrn_standards_decay_% 0
_diffrn_standards_interval_count 0
_diffrn_standards_interval_time 0
_diffrn_standards_number 0
_exptl_absorpt_coefficient_mu 1.441
_exptl_absorpt_correction_T_max 0.977
_exptl_absorpt_correction_T_min 1.032
_exptl_absorpt_correction_type multi-scan
_exptl_absorpt_process_details 'from symmetry-related measurements, SORATAV (Blessing 1995)'
_exptl_crystal_colour red
_exptl_crystal_density_diffrn 1.694
_exptl_crystal_F_000 924
_exptl_crystal_size_max 0.14
_exptl_crystal_size_mid 0.14
_exptl_crystal_size_min 0.07
_refine_diff_density_max 0.640
_refine_diff_density_min -0.850
_refine_diff_density_rms 0.102
_refine_ls_extinction_method none
_refine_ls_goodness_of_fit_all 1.025
_refine_ls_goodness_of_fit_obs 1.073
_refine_ls_hydrogen_treatment mixed
_refine_ls_matrix_type full
_refine_ls_number_parameters 462
_refine_ls_number_reflns 8200
_refine_ls_number_restraints 0
_refine_ls_restrained_S_all 1.217
_refine_ls_restrained_S_obs 1.073
_refine_ls_R_factor_all 0.0779
_refine_ls_R_factor_obs 0.0411
_refine_ls_shift/esd_max -0.005
_refine_ls_shift/esd_mean 0.000
_refine_ls_structure_factor_coef Fsqd
_refine_ls_weighting_details 'w=1/[\s^2^(Fo^2^)+(0.0289P)^2^+0.2972P] where P=(Fo^2^+2Fc^2^)/3'
_refine_ls_weighting_scheme calc
_refine_ls_wR_factor_all 0.1034
_refine_ls_wR_factor_obs 0.0760
_reflns_number_observed 5832
_reflns_number_total 8217
_reflns_observed_criterion >2sigma(I)
_cod_data_source_file b211243d.txt
_cod_data_source_block for_complex_5
_cod_depositor_comments
;
The following automatic conversions were performed:
'_symmetry_cell_setting' value 'Triclinic' changed to 'triclinic'
according to '/home/saulius/struct/CIF-dictionaries/cif_core.dic'
dictionary named 'cif_core.dic' version 2.4.1 from 2010-06-29.

Automatic conversion script
Id: cif_fix_enum 1527 2010-12-29 10:47:43Z saulius 

The following automatic conversions were performed:

'_refine_ls_weighting_scheme' value 'calc
w=1/[\s^2^(Fo^2^)+(0.0289P)^2^+0.2972P] where P=(Fo^2^+2Fc^2^)/3' was
changed to 'calc'. New tag '_refine_ls_weighting_details' was
created. The value of the new tag was set to
'w=1/[\s^2^(Fo^2^)+(0.0289P)^2^+0.2972P] where P=(Fo^2^+2Fc^2^)/3'.

Automatic conversion script
Id: cif_fix_values 3143 2015-03-26 13:38:13Z robertas 
;
_cod_original_cell_volume 1805.49(11)
_cod_original_sg_symbol_H-M P-1
_cod_database_code 7012473

loop_
_symmetry_equiv_pos_as_xyz
'x, y, z'
'-x, -y, -z'

loop_
_atom_site_aniso_label
_atom_site_aniso_U_11
_atom_site_aniso_U_22
_atom_site_aniso_U_33
_atom_site_aniso_U_23
_atom_site_aniso_U_13
_atom_site_aniso_U_12
Mo1 0.0184(2) 0.01822(14) 0.0220(2) -0.00348(11) -0.00106(12) -0.00632(12)
Co1 0.0178(3) 0.0176(2) 0.0230(2) -0.0022(2) -0.0012(2) -0.0077(2)
Fe1 0.0204(3) 0.0196(2) 0.0237(2) -0.0003(2) -0.0031(2) -0.0081(2)
P1 0.0205(5) 0.0178(4) 0.0197(4) -0.0028(3) -0.0006(3) -0.0082(4)
O1 0.038(2) 0.051(2) 0.051(2) 0.0010(13) -0.0131(13) -0.0286(14)
C1 0.029(2) 0.029(2) 0.029(2) -0.0006(14) -0.006(2) -0.010(2)
O2 0.046(2) 0.0429(15) 0.0299(14) -0.0145(12) 0.0035(13) -0.0103(13)
C2 0.029(2) 0.026(2) 0.024(2) -0.0012(14) -0.004(2) -0.009(2)
O3 0.036(2) 0.0359(14) 0.065(2) -0.0228(13) -0.0021(13) -0.0181(13)
C3 0.018(2) 0.023(2) 0.037(2) -0.0013(15) -0.002(2) -0.0081(15)
O4 0.033(2) 0.067(2) 0.039(2) 0.0085(13) 0.0086(13) -0.0124(15)
C4 0.021(2) 0.023(2) 0.033(2) 0.0055(14) -0.005(2) -0.0037(15)
O5 0.039(2) 0.0230(13) 0.081(2) 0.0022(12) -0.0181(14) -0.0142(12)
C5 0.018(2) 0.033(2) 0.040(2) -0.001(2) -0.007(2) -0.011(2)
O6 0.037(2) 0.051(2) 0.0259(14) -0.0059(12) 0.0039(12) -0.0124(13)
C6 0.021(2) 0.025(2) 0.036(2) 0.005(2) -0.005(2) -0.009(2)
O7 0.044(2) 0.0242(12) 0.0306(13) -0.0082(10) -0.0050(11) -0.0176(12)
C7 0.048(3) 0.029(2) 0.058(3) -0.013(2) -0.011(2) -0.020(2)
O8 0.044(2) 0.0304(13) 0.0384(14) 0.0013(11) -0.0013(12) -0.0254(13)
C8 0.015(2) 0.022(2) 0.034(2) -0.0043(14) -0.0067(15) -0.0062(14)
O9 0.0243(14) 0.0360(13) 0.0335(13) -0.0118(10) 0.0079(11) -0.0169(11)
C9 0.031(2) 0.055(2) 0.041(2) -0.021(2) 0.018(2) -0.020(2)
O10 0.035(2) 0.0380(13) 0.0292(13) -0.0143(11) 0.0029(11) -0.0198(12)
C10 0.024(2) 0.025(2) 0.027(2) -0.0024(14) -0.0015(15) -0.010(2)
C11 0.021(2) 0.022(2) 0.023(2) -0.0006(13) -0.0035(14) -0.0116(15)
C12 0.016(2) 0.0196(15) 0.024(2) -0.0004(13) -0.0024(13) -0.0094(14)
C13 0.035(2) 0.022(2) 0.036(2) 0.0014(15) -0.001(2) -0.009(2)
C14 0.029(2) 0.024(2) 0.043(2) 0.000(2) -0.012(2) -0.003(2)
C15 0.023(2) 0.020(2) 0.040(2) -0.0070(14) 0.002(2) -0.002(2)
C16 0.034(2) 0.018(2) 0.032(2) -0.0110(14) -0.003(2) -0.004(2)
C17 0.030(2) 0.016(2) 0.048(2) -0.0040(15) -0.003(2) -0.011(2)
C18 0.025(2) 0.022(2) 0.022(2) -0.0002(13) -0.0004(14) -0.0080(15)
C19 0.030(2) 0.032(2) 0.026(2) -0.0033(14) 0.003(2) -0.016(2)
C20 0.037(2) 0.041(2) 0.038(2) 0.002(2) 0.005(2) -0.023(2)
C21 0.040(3) 0.047(2) 0.024(2) -0.003(2) 0.008(2) -0.017(2)
C22 0.038(2) 0.045(2) 0.030(2) -0.013(2) -0.003(2) -0.014(2)
C23 0.028(2) 0.038(2) 0.031(2) -0.008(2) 0.001(2) -0.015(2)
C24 0.019(2) 0.019(2) 0.026(2) -0.0040(13) -0.0006(14) -0.0072(14)
C25 0.030(2) 0.026(2) 0.024(2) 0.0014(14) -0.0050(15) -0.015(2)
C26 0.030(2) 0.019(2) 0.042(2) 0.0011(15) -0.002(2) -0.012(2)
C27 0.028(2) 0.019(2) 0.041(2) -0.0104(15) 0.003(2) -0.008(2)
C28 0.027(2) 0.027(2) 0.027(2) -0.0113(14) 0.0024(15) -0.008(2)
C29 0.022(2) 0.022(2) 0.028(2) -0.0001(13) -0.0024(15) -0.0083(15)
C30 0.029(2) 0.017(2) 0.030(2) 0.0031(13) -0.007(2) -0.0051(15)
C31 0.021(2) 0.024(2) 0.031(2) 0.0012(14) -0.006(2) -0.0027(15)
C32 0.027(2) 0.031(2) 0.035(2) -0.0006(15) -0.009(2) -0.013(2)
C33 0.032(2) 0.031(2) 0.026(2) -0.0056(15) -0.009(2) -0.007(2)
C34 0.027(2) 0.031(2) 0.023(2) 0.0076(14) -0.007(2) -0.009(2)
C0 0.045(3) 0.088(3) 0.043(2) -0.023(2) -0.012(2) -0.020(3)
Cl3 0.0444(7) 0.0707(7) 0.0680(7) -0.0145(6) -0.0140(6) -0.0098(6)
Cl2 0.0454(8) 0.0826(8) 0.0493(6) -0.0108(6) -0.0085(5) -0.0053(6)

loop_
_atom_site_label
_atom_site_type_symbol
_atom_site_fract_x
_atom_site_fract_y
_atom_site_fract_z
_atom_site_U_iso_or_equiv
_atom_site_thermal_displace_type
_atom_site_occupancy
_atom_site_calc_flag
_atom_site_refinement_flags
_atom_site_disorder_group
Mo1 Mo 0.13124(3) 0.51542(3) 0.121352(14) 0.01982(8) Uani 1 d . .
Co1 Co 0.37383(5) 0.36895(4) 0.18231(2) 0.01934(11) Uani 1 d . .
Fe1 Fe 0.73823(5) 0.15169(4) 0.26941(2) 0.02126(12) Uani 1 d . .
P1 P 0.50468(9) 0.18918(8) 0.25857(4) 0.0192(2) Uani 1 d . .
O1 O -0.0909(3) 0.3908(3) 0.11161(14) 0.0427(7) Uani 1 d . .
C1 C -0.0110(4) 0.4385(3) 0.1150(2) 0.0294(8) Uani 1 d . .
O2 O 0.3045(3) 0.3686(2) -0.02295(13) 0.0419(6) Uani 1 d . .
C2 C 0.2414(4) 0.4199(3) 0.0306(2) 0.0269(8) Uani 1 d . .
O3 O 0.3787(3) 0.5976(2) 0.24913(14) 0.0427(7) Uani 1 d . .
C3 C 0.3834(3) 0.5051(3) 0.2225(2) 0.0265(8) Uani 1 d . .
O4 O 0.5760(3) 0.3427(3) 0.04522(14) 0.0516(8) Uani 1 d . .
C4 C 0.4995(4) 0.3483(3) 0.0994(2) 0.0278(8) Uani 1 d . .
O5 O 0.6880(3) 0.4414(2) 0.2496(2) 0.0463(7) Uani 1 d . .
C5 C 0.7033(4) 0.3289(3) 0.2557(2) 0.0296(8) Uani 1 d . .
O6 O 0.8227(3) 0.0960(2) 0.11198(13) 0.0403(6) Uani 1 d . .
C6 C 0.7853(4) 0.1215(3) 0.1734(2) 0.0279(8) Uani 1 d . .
O7 O 0.2315(3) 0.1499(2) 0.09680(12) 0.0308(6) Uani 1 d . .
C7 C 0.2178(4) 0.0257(3) 0.0854(2) 0.0417(10) Uani 1 d . .
H7A H 0.2475(25) 0.0073(14) 0.0324(4) 0.063 Uiso 1 calc R .
H7B H 0.1184(6) 0.0363(9) 0.0990(13) 0.063 Uiso 1 calc R .
H7C H 0.2782(19) -0.0511(5) 0.1169(10) 0.063 Uiso 1 calc R .
O8 O 0.1798(3) 0.1049(2) 0.22115(12) 0.0349(6) Uani 1 d . .
C8 C 0.2080(3) 0.1785(3) 0.1694(2) 0.0238(7) Uani 1 d . .
O9 O -0.0148(2) 0.4009(2) 0.31382(12) 0.0301(5) Uani 1 d . .
C9 C -0.1152(4) 0.4560(4) 0.3783(2) 0.0423(10) Uani 1 d . .
H9A H -0.1861(15) 0.4149(18) 0.3876(8) 0.063 Uiso 1 calc R .
H9B H -0.1630(18) 0.5557(5) 0.3685(5) 0.063 Uiso 1 calc R .
H9C H -0.0648(5) 0.4350(20) 0.4224(3) 0.063 Uiso 1 calc R .
O10 O 0.1052(3) 0.5210(2) 0.33790(12) 0.0320(6) Uani 1 d . .
C10 C 0.0922(4) 0.4461(3) 0.2986(2) 0.0251(7) Uani 1 d . .
C11 C 0.1826(3) 0.3994(3) 0.2285(2) 0.0209(7) Uani 1 d . .
C12 C 0.2209(3) 0.3079(3) 0.1764(2) 0.0194(7) Uani 1 d . .
C13 C 0.1065(4) 0.7242(3) 0.0498(2) 0.0327(8) Uani 1 d . .
H13 H 0.1475(4) 0.7276(3) -0.0011(2) 0.039 Uiso 1 calc R .
C14 C -0.0296(4) 0.7237(3) 0.0751(2) 0.0338(9) Uani 1 d . .
H14 H -0.0960(4) 0.7257(3) 0.0443(2) 0.041 Uiso 1 calc R .
C15 C -0.0502(4) 0.7197(3) 0.1545(2) 0.0300(8) Uani 1 d . .
H15 H -0.1334(4) 0.7202(3) 0.1864(2) 0.036 Uiso 1 calc R .
C16 C 0.0746(4) 0.7147(3) 0.1778(2) 0.0293(8) Uani 1 d . .
H16 H 0.0911(4) 0.7095(3) 0.2283(2) 0.035 Uiso 1 calc R .
C17 C 0.1713(4) 0.7187(3) 0.1130(2) 0.0308(8) Uani 1 d . .
H17 H 0.2635(4) 0.7179(3) 0.1122(2) 0.037 Uiso 1 calc R .
C18 C 0.3992(4) 0.2048(3) 0.3516(2) 0.0237(7) Uani 1 d . .
C19 C 0.2970(4) 0.1478(3) 0.3723(2) 0.0289(8) Uani 1 d . .
H19 H 0.2855(4) 0.0935(3) 0.3390(2) 0.035 Uiso 1 calc R .
C20 C 0.2128(4) 0.1698(3) 0.4406(2) 0.0376(9) Uani 1 d . .
H20 H 0.1462(4) 0.1276(3) 0.4546(2) 0.045 Uiso 1 calc R .
C21 C 0.2233(4) 0.2522(4) 0.4893(2) 0.0385(9) Uani 1 d . .
H21 H 0.1635(4) 0.2682(4) 0.5358(2) 0.046 Uiso 1 calc R .
C22 C 0.3226(4) 0.3108(4) 0.4690(2) 0.0376(9) Uani 1 d . .
H22 H 0.3314(4) 0.3672(4) 0.5020(2) 0.045 Uiso 1 calc R .
C23 C 0.4089(4) 0.2879(3) 0.4011(2) 0.0314(8) Uani 1 d . .
H23 H 0.4761(4) 0.3294(3) 0.3879(2) 0.038 Uiso 1 calc R .
C24 C 0.5261(3) 0.0220(3) 0.2314(2) 0.0215(7) Uani 1 d . .
C25 C 0.5378(4) -0.0929(3) 0.2823(2) 0.0260(8) Uani 1 d . .
H25 H 0.5282(4) -0.0849(3) 0.3347(2) 0.031 Uiso 1 calc R .
C26 C 0.5633(4) -0.2179(3) 0.2574(2) 0.0305(8) Uani 1 d . .
H26 H 0.5690(4) -0.2943(3) 0.2928(2) 0.037 Uiso 1 calc R .
C27 C 0.5805(4) -0.2325(3) 0.1811(2) 0.0297(8) Uani 1 d . .
H27 H 0.5992(4) -0.3186(3) 0.1641(2) 0.036 Uiso 1 calc R .
C28 C 0.5702(4) -0.1204(3) 0.1302(2) 0.0274(8) Uani 1 d . .
H28 H 0.5819(4) -0.1292(3) 0.0779(2) 0.033 Uiso 1 calc R .
C29 C 0.5429(3) 0.0053(3) 0.1554(2) 0.0242(7) Uani 1 d . .
H29 H 0.5354(3) 0.0817(3) 0.1197(2) 0.029 Uiso 1 calc R .
C30 C 0.8313(4) -0.0527(3) 0.3143(2) 0.0267(8) Uani 1 d . .
H30 H 0.8272(4) -0.1288(3) 0.2952(2) 0.032 Uiso 1 calc R .
C31 C 0.9379(4) 0.0015(3) 0.2917(2) 0.0276(8) Uani 1 d . .
H31 H 1.0179(4) -0.0326(3) 0.2548(2) 0.033 Uiso 1 calc R .
C32 C 0.9053(4) 0.1134(3) 0.3326(2) 0.0298(8) Uani 1 d . .
H32 H 0.9591(4) 0.1683(3) 0.3286(2) 0.036 Uiso 1 calc R .
C33 C 0.7768(4) 0.1306(3) 0.3815(2) 0.0307(8) Uani 1 d . .
H33 H 0.7294(4) 0.1994(3) 0.4156(2) 0.037 Uiso 1 calc R .
C34 C 0.7329(4) 0.0266(3) 0.3701(2) 0.0284(8) Uani 1 d . .
H34 H 0.6511(4) 0.0127(3) 0.3957(2) 0.034 Uiso 1 calc R .
C0 C 0.2455(5) -0.2779(5) 0.3956(2) 0.0579(12) Uani 1 d . .
H0A H 0.2691(5) -0.2293(5) 0.3477(2) 0.070 Uiso 1 calc R .
H0B H 0.2130(5) -0.3468(5) 0.3836(2) 0.070 Uiso 1 calc R .
Cl3 Cl 0.39957(13) -0.36220(12) 0.44166(7) 0.0633(3) Uani 1 d . .
Cl2 Cl 0.10968(13) -0.16145(12) 0.45053(6) 0.0647(3) Uani 1 d . .

loop_
_atom_type_symbol
_atom_type_description
_atom_type_scat_dispersion_real
_atom_type_scat_dispersion_imag
_atom_type_scat_source
C C 0.0033 0.0016 'International Tables Vol C Tables 4.2.6.8 and 6.1.1.4'
H H 0.0000 0.0000 'International Tables Vol C Tables 4.2.6.8 and 6.1.1.4'
O O 0.0106 0.0060 'International Tables Vol C Tables 4.2.6.8 and 6.1.1.4'
P P 0.1023 0.0942 'International Tables Vol C Tables 4.2.6.8 and 6.1.1.4'
Co Co 0.3494 0.9721 'International Tables Vol C Tables 4.2.6.8 and 6.1.1.4'
Fe Fe 0.3463 0.8444 'International Tables Vol C Tables 4.2.6.8 and 6.1.1.4'
Mo Mo -1.6832 0.6857 'International Tables Vol C Tables 4.2.6.8 and 6.1.1.4'
Cl Cl 0.1484 0.1585 'International Tables Vol C Tables 4.2.6.8 and 6.1.1.4'

loop_
_geom_angle_atom_site_label_1
_geom_angle_atom_site_label_2
_geom_angle_atom_site_label_3
_geom_angle
_geom_angle_site_symmetry_1
_geom_angle_site_symmetry_3
_geom_angle_publ_flag
C1 Mo1 C2 87.17(13) . . ?
C1 Mo1 C11 91.90(12) . . ?
C2 Mo1 C11 115.74(12) . . ?
C1 Mo1 C12 76.57(12) . . ?
C2 Mo1 C12 82.02(12) . . ?
C11 Mo1 C12 36.33(11) . . ?
C1 Mo1 C15 90.06(13) . . ?
C2 Mo1 C15 140.59(12) . . ?
C11 Mo1 C15 103.64(12) . . ?
C12 Mo1 C15 135.24(11) . . ?
C1 Mo1 C16 122.96(13) . . ?
C2 Mo1 C16 141.59(12) . . ?
C11 Mo1 C16 88.78(11) . . ?
C12 Mo1 C16 124.80(11) . . ?
C15 Mo1 C16 35.39(12) . . ?
C1 Mo1 C14 86.86(13) . . ?
C2 Mo1 C14 104.96(12) . . ?
C11 Mo1 C14 139.17(12) . . ?
C12 Mo1 C14 161.78(12) . . ?
C15 Mo1 C14 35.63(12) . . ?
C16 Mo1 C14 58.95(12) . . ?
C1 Mo1 C13 116.87(13) . . ?
C2 Mo1 C13 88.00(12) . . ?
C11 Mo1 C13 144.25(12) . . ?
C12 Mo1 C13 162.95(12) . . ?
C15 Mo1 C13 58.64(12) . . ?
C16 Mo1 C13 58.42(12) . . ?
C14 Mo1 C13 35.10(12) . . ?
C1 Mo1 C17 144.76(13) . . ?
C2 Mo1 C17 106.42(12) . . ?
C11 Mo1 C17 109.85(11) . . ?
C12 Mo1 C17 136.51(12) . . ?
C15 Mo1 C17 58.64(12) . . ?
C16 Mo1 C17 35.22(11) . . ?
C14 Mo1 C17 58.45(12) . . ?
C13 Mo1 C17 34.78(11) . . ?
C1 Mo1 Co1 122.68(9) . . ?
C2 Mo1 Co1 83.51(10) . . ?
C11 Mo1 Co1 45.18(8) . . ?
C12 Mo1 Co1 46.14(8) . . ?
C15 Mo1 Co1 129.33(9) . . ?
C16 Mo1 Co1 96.42(9) . . ?
C14 Mo1 Co1 150.00(9) . . ?
C13 Mo1 Co1 119.13(9) . . ?
C17 Mo1 Co1 91.58(9) . . ?
C3 Co1 C4 103.51(14) . . ?
C3 Co1 C11 94.83(14) . . ?
C4 Co1 C11 149.21(14) . . ?
C3 Co1 C12 134.75(14) . . ?
C4 Co1 C12 113.90(14) . . ?
C11 Co1 C12 40.78(12) . . ?
C3 Co1 P1 99.33(11) . . ?
C4 Co1 P1 99.63(10) . . ?
C11 Co1 P1 101.55(9) . . ?
C12 Co1 P1 98.58(9) . . ?
C3 Co1 Mo1 97.22(11) . . ?
C4 Co1 Mo1 99.77(10) . . ?
C11 Co1 Mo1 52.91(9) . . ?
C12 Co1 Mo1 53.27(8) . . ?
P1 Co1 Mo1 150.71(3) . . ?
C6 Fe1 C5 95.97(15) . . ?
C6 Fe1 C30 97.62(13) . . ?
C5 Fe1 C30 157.15(14) . . ?
C6 Fe1 C33 154.74(15) . . ?
C5 Fe1 C33 94.64(14) . . ?
C30 Fe1 C33 65.97(13) . . ?
C6 Fe1 C31 89.28(14) . . ?
C5 Fe1 C31 122.76(14) . . ?
C30 Fe1 C31 39.50(12) . . ?
C33 Fe1 C31 65.75(13) . . ?
C6 Fe1 C34 134.42(13) . . ?
C5 Fe1 C34 129.53(14) . . ?
C30 Fe1 C34 39.13(12) . . ?
C33 Fe1 C34 39.32(12) . . ?
C31 Fe1 C34 65.74(13) . . ?
C6 Fe1 C32 117.13(14) . . ?
C5 Fe1 C32 91.61(14) . . ?
C30 Fe1 C32 65.83(12) . . ?
C33 Fe1 C32 39.60(13) . . ?
C31 Fe1 C32 38.72(12) . . ?
C34 Fe1 C32 65.94(13) . . ?
C6 Fe1 P1 89.38(11) . . ?
C5 Fe1 P1 92.64(11) . . ?
C30 Fe1 P1 105.77(10) . . ?
C33 Fe1 P1 112.97(10) . . ?
C31 Fe1 P1 144.52(9) . . ?
C34 Fe1 P1 90.82(10) . . ?
C32 Fe1 P1 152.54(10) . . ?
C18 P1 C24 104.85(13) . . ?
C18 P1 Co1 106.10(10) . . ?
C24 P1 Co1 112.64(10) . . ?
C18 P1 Fe1 110.11(11) . . ?
C24 P1 Fe1 101.53(10) . . ?
Co1 P1 Fe1 120.63(3) . . ?
O1 C1 Mo1 178.3(3) . . ?
O2 C2 Mo1 177.9(3) . . ?
O3 C3 Co1 174.9(3) . . ?
O4 C4 Co1 176.2(3) . . ?
O5 C5 Fe1 175.4(3) . . ?
O6 C6 Fe1 176.2(3) . . ?
C8 O7 C7 115.0(2) . . ?
O8 C8 O7 122.9(3) . . ?
O8 C8 C12 125.3(3) . . ?
O7 C8 C12 111.7(2) . . ?
C10 O9 C9 114.0(2) . . ?
O10 C10 O9 122.5(3) . . ?
O10 C10 C11 125.3(3) . . ?
O9 C10 C11 112.2(3) . . ?
C12 C11 C10 145.0(3) . . ?
C12 C11 Co1 71.1(2) . . ?
C10 C11 Co1 138.5(2) . . ?
C12 C11 Mo1 72.5(2) . . ?
C10 C11 Mo1 121.2(2) . . ?
Co1 C11 Mo1 81.90(10) . . ?
C11 C12 C8 137.9(3) . . ?
C11 C12 Co1 68.1(2) . . ?
C8 C12 Co1 137.4(2) . . ?
C11 C12 Mo1 71.1(2) . . ?
C8 C12 Mo1 133.7(2) . . ?
Co1 C12 Mo1 80.59(9) . . ?
C17 C13 C14 108.3(3) . . ?
C17 C13 Mo1 72.7(2) . . ?
C14 C13 Mo1 71.1(2) . . ?
C13 C14 C15 108.0(3) . . ?
C13 C14 Mo1 73.8(2) . . ?
C15 C14 Mo1 72.0(2) . . ?
C16 C15 C14 107.7(3) . . ?
C16 C15 Mo1 72.5(2) . . ?
C14 C15 Mo1 72.4(2) . . ?
C15 C16 C17 108.3(3) . . ?
C15 C16 Mo1 72.1(2) . . ?
C17 C16 Mo1 73.9(2) . . ?
C13 C17 C16 107.8(3) . . ?
C13 C17 Mo1 72.5(2) . . ?
C16 C17 Mo1 70.9(2) . . ?
C19 C18 C23 117.8(3) . . ?
C19 C18 P1 122.2(2) . . ?
C23 C18 P1 119.7(2) . . ?
C20 C19 C18 120.6(3) . . ?
C19 C20 C21 121.2(3) . . ?
C22 C21 C20 118.9(3) . . ?
C23 C22 C21 120.5(3) . . ?
C22 C23 C18 121.1(3) . . ?
C29 C24 C25 117.6(3) . . ?
C29 C24 P1 118.2(2) . . ?
C25 C24 P1 124.0(2) . . ?
C26 C25 C24 120.9(3) . . ?
C25 C26 C27 120.5(3) . . ?
C28 C27 C26 119.3(3) . . ?
C27 C28 C29 120.1(3) . . ?
C24 C29 C28 121.6(3) . . ?
C34 C30 C31 107.7(3) . . ?
C34 C30 Fe1 70.6(2) . . ?
C31 C30 Fe1 70.4(2) . . ?
C32 C31 C30 108.6(3) . . ?
C32 C31 Fe1 70.8(2) . . ?
C30 C31 Fe1 70.1(2) . . ?
C31 C32 C33 107.9(3) . . ?
C31 C32 Fe1 70.4(2) . . ?
C33 C32 Fe1 69.9(2) . . ?
C34 C33 C32 107.6(3) . . ?
C34 C33 Fe1 70.5(2) . . ?
C32 C33 Fe1 70.5(2) . . ?
C30 C34 C33 108.2(3) . . ?
C30 C34 Fe1 70.3(2) . . ?
C33 C34 Fe1 70.2(2) . . ?
Cl2 C0 Cl3 111.6(2) . . ?

loop_
_geom_bond_atom_site_label_1
_geom_bond_atom_site_label_2
_geom_bond_distance
_geom_bond_site_symmetry_2
_geom_bond_publ_flag
Mo1 C1 1.984(4) . ?
Mo1 C2 1.990(3) . ?
Mo1 C11 2.169(3) . ?
Mo1 C12 2.187(3) . ?
Mo1 C15 2.312(3) . ?
Mo1 C16 2.317(3) . ?
Mo1 C14 2.317(3) . ?
Mo1 C13 2.353(3) . ?
Mo1 C17 2.356(3) . ?
Mo1 Co1 2.6924(5) . ?
Co1 C3 1.768(3) . ?
Co1 C4 1.787(3) . ?
Co1 C11 1.929(3) . ?
Co1 C12 1.968(3) . ?
Co1 P1 2.2794(9) . ?
Fe1 C6 1.767(4) . ?
Fe1 C5 1.769(3) . ?
Fe1 C30 2.101(3) . ?
Fe1 C33 2.101(3) . ?
Fe1 C31 2.104(3) . ?
Fe1 C34 2.105(3) . ?
Fe1 C32 2.109(3) . ?
Fe1 P1 2.3266(9) . ?
P1 C18 1.836(3) . ?
P1 C24 1.845(3) . ?
O1 C1 1.150(4) . ?
O2 C2 1.150(4) . ?
O3 C3 1.146(4) . ?
O4 C4 1.144(4) . ?
O5 C5 1.140(4) . ?
O6 C6 1.149(4) . ?
O7 C8 1.355(4) . ?
O7 C7 1.442(3) . ?
O8 C8 1.207(3) . ?
C8 C12 1.471(4) . ?
O9 C10 1.353(4) . ?
O9 C9 1.443(4) . ?
O10 C10 1.208(3) . ?
C10 C11 1.463(4) . ?
C11 C12 1.358(4) . ?
C13 C17 1.407(5) . ?
C13 C14 1.408(5) . ?
C14 C15 1.416(5) . ?
C15 C16 1.407(5) . ?
C16 C17 1.414(4) . ?
C18 C19 1.397(4) . ?
C18 C23 1.397(4) . ?
C19 C20 1.378(4) . ?
C20 C21 1.382(5) . ?
C21 C22 1.383(5) . ?
C22 C23 1.381(5) . ?
C24 C29 1.388(4) . ?
C24 C25 1.400(4) . ?
C25 C26 1.386(4) . ?
C26 C27 1.388(5) . ?
C27 C28 1.380(4) . ?
C28 C29 1.389(4) . ?
C30 C34 1.408(4) . ?
C30 C31 1.421(4) . ?
C31 C32 1.397(4) . ?
C32 C33 1.426(5) . ?
C33 C34 1.415(4) . ?
C0 Cl2 1.729(4) . ?
C0 Cl3 1.770(4) . ?
